data_8100321
loop_
_publ_author_name
'Kochel, Andrzej'

_publ_section_title
;
Crystal structure of pyridynium pentachloro(pyridine)rhenate(IV), 
(C~5~H~6~N)(C~5~H~5~N)ReCl~5~
;
_journal_issue 2
_journal_name_full 'Zeitschrift f\"ur Kristallographie - New Crystal Structures'
_journal_page_first 207
_journal_page_last 208
_journal_volume 218
_journal_year 2003
_chemical_formula_structural 'C10 H11 Cl5 N2 Re '
_chemical_formula_sum 'C10 H11 Cl5 N2 Re'
_chemical_formula_weight 522.66
_space_group_IT_number 11
_symmetry_cell_setting monoclinic
_symmetry_space_group_name_Hall '-P 2yb'
_symmetry_space_group_name_H-M 'P 1 21/m 1'
_cell_angle_alpha 90.00
_cell_angle_beta 103.14(3)
_cell_angle_gamma 90.00
_cell_formula_units_Z 2
_cell_length_a 7.1930(10)
_cell_length_b 6.9910(10)
_cell_length_c 15.142(3)
_cell_measurement_temperature 100(1)
_cell_volume 741.5(2)
_diffrn_ambient_temperature 293(2)
_exptl_crystal_density_diffrn 2.341
_cod_original_sg_symbol_H-M 'P 21/m'
_cod_database_code 8100321

loop_
_symmetry_equiv_pos_as_xyz
'x, y, z'
'-x, y+1/2, -z'
'-x, -y, -z'
'x, -y-1/2, z'

loop_
_atom_site_label
_atom_site_type_symbol
_atom_site_fract_x
_atom_site_fract_y
_atom_site_fract_z
_atom_site_U_iso_or_equiv
_atom_site_adp_type
_atom_site_occupancy
_atom_site_calc_flag
_atom_site_refinement_flags
_atom_site_disorder_assembly
_atom_site_disorder_group
Re Re 0.10379(10) 0.2500 0.27954(4) 0.01853(16) Uani 1 d S . .
Cl1 Cl -0.0564(4) 0.0116(4) 0.34297(16) 0.0206(5) Uani 1 d . . .
Cl2 Cl 0.2773(4) 0.0127(4) 0.22247(15) 0.0220(5) Uani 1 d . . .
Cl3 Cl -0.1387(5) 0.2500 0.1455(2) 0.0247(8) Uani 1 d S . .
N1 N 0.3228(17) 0.2500 0.4047(8) 0.015(2) Uani 1 d S . .
C1 C 0.276(3) 0.2500 0.4842(9) 0.024(3) Uani 1 d S . .
H1 H 0.1473 0.2500 0.4861 0.029 Uiso 1 calc SR . .
C2 C 0.412(2) 0.2500 0.5637(10) 0.020(3) Uani 1 d S . .
H2 H 0.3748 0.2500 0.6187 0.024 Uiso 1 calc SR . .
C3 C 0.608(3) 0.2500 0.5631(10) 0.019(3) Uani 1 d S . .
H3 H 0.7021 0.2500 0.6165 0.023 Uiso 1 calc SR . .
C4 C 0.652(2) 0.2500 0.4777(9) 0.023(3) Uani 1 d S . .
H4 H 0.7791 0.2500 0.4740 0.028 Uiso 1 calc SR . .
C5 C 0.511(2) 0.2500 0.3994(11) 0.022(3) Uani 1 d S . .
H5 H 0.5433 0.2500 0.3432 0.026 Uiso 1 calc SR . .
N2 N 0.158(3) 0.2500 0.8470(10) 0.042(4) Uani 1 d S . .
H2A H 0.0811 0.2500 0.7944 0.050 Uiso 1 calc SR . .
C13 C 0.392(3) 0.2500 1.0108(14) 0.069(9) Uani 1 d S . .
H13 H 0.4718 0.2500 1.0685 0.083 Uiso 1 calc SR . .
C11 C 0.087(3) 0.2500 0.9186(11) 0.034(4) Uani 1 d S . .
H11 H -0.0447 0.2500 0.9115 0.041 Uiso 1 calc SR . .
C12 C 0.200(3) 0.2500 1.0031(10) 0.028(4) Uani 1 d S . .
H12 H 0.1489 0.2500 1.0542 0.033 Uiso 1 calc SR . .
C14 C 0.475(4) 0.2500 0.9359(13) 0.086(10) Uani 1 d S . .
H14 H 0.6067 0.2500 0.9421 0.103 Uiso 1 calc SR . .
C15 C 0.350(2) 0.2500 0.8524(12) 0.043(5) Uani 1 d S . .
H15 H 0.3957 0.2500 0.7998 0.051 Uiso 1 calc SR . .

loop_
_atom_site_aniso_label
_atom_site_aniso_U_11
_atom_site_aniso_U_22
_atom_site_aniso_U_33
_atom_site_aniso_U_23
_atom_site_aniso_U_13
_atom_site_aniso_U_12
Re 0.0188(3) 0.0235(2) 0.0115(2) 0.000 -0.0001(2) 0.000
Cl1 0.0183(13) 0.0262(12) 0.0171(11) -0.0002(9) 0.0034(9) -0.0048(9)
Cl2 0.0230(12) 0.0263(13) 0.0155(11) -0.0021(9) 0.0019(9) 0.0034(11)
Cl3 0.0172(18) 0.034(2) 0.0192(17) 0.000 -0.0044(14) 0.000
N1 0.006(5) 0.020(6) 0.017(5) 0.000 -0.002(5) 0.000
C1 0.036(8) 0.023(6) 0.018(6) 0.000 0.016(7) 0.000
C2 0.022(9) 0.027(7) 0.017(6) 0.000 0.015(6) 0.000
C3 0.020(7) 0.025(7) 0.011(6) 0.000 0.000(6) 0.000
C4 0.024(8) 0.034(8) 0.014(6) 0.000 0.010(6) 0.000
C5 0.022(8) 0.018(7) 0.031(8) 0.000 0.019(7) 0.000
N2 0.061(12) 0.045(9) 0.015(6) 0.000 -0.001(7) 0.000
C13 0.040(13) 0.13(2) 0.023(10) 0.000 -0.015(9) 0.000
C11 0.043(11) 0.035(9) 0.021(8) 0.000 0.001(8) 0.000
C12 0.036(10) 0.039(9) 0.007(6) 0.000 0.005(7) 0.000
C14 0.045(17) 0.19(3) 0.030(9) 0.000 0.020(10) 0.000
C15 0.016(10) 0.087(14) 0.031(9) 0.000 0.018(7) 0.000

loop_
_geom_bond_atom_site_label_1
_geom_bond_atom_site_label_2
_geom_bond_distance
_geom_bond_site_symmetry_2
_geom_bond_publ_flag
Re N1 2.172(11) . ?
Re Cl1 2.352(3) 4_565 ?
Re Cl1 2.352(3) . ?
Re Cl2 2.355(3) . ?
Re Cl2 2.355(3) 4_565 ?
Re Cl3 2.357(4) . ?
N1 C1 1.323(18) . ?
N1 C5 1.38(2) . ?
C1 C2 1.37(2) . ?
C1 H1 0.9300 . ?
C2 C3 1.41(2) . ?
C2 H2 0.9300 . ?
C3 C4 1.40(2) . ?
C3 H3 0.9300 . ?
C4 C5 1.37(2) . ?
C4 H4 0.9300 . ?
C5 H5 0.9300 . ?
N2 C11 1.30(2) . ?
N2 C15 1.36(3) . ?
N2 H2A 0.8600 . ?
C13 C12 1.36(3) . ?
C13 C14 1.40(3) . ?
C13 H13 0.9300 . ?
C11 C12 1.35(2) . ?
C11 H11 0.9300 . ?
C12 H12 0.9300 . ?
C14 C15 1.38(3) . ?
C14 H14 0.9300 . ?
C15 H15 0.9300 . ?
